data_9017024
loop_
_publ_author_name
'Chakhmourdian, A. R.'
'Cooper, M. A.'
'Ball, N.'
'Reguir, E. P.'
'Medici, L.'
'Abdu, Y. A.'
'Antonov, A. A.'

_publ_section_title
;
 Vladykinite, Na3Sr4(Fe2+Fe3+)Si8O24: A new complex sheet silicate from peralkaline
 rocks of the Murun complex, eastern Siberia, Russia
;
_journal_name_full 'American Mineralogist'
_journal_page_first 235
_journal_page_last 241
_journal_volume 99
_journal_year 2014
_chemical_compound_source 'Murun complex, eastern Siberia, Russia'
_chemical_formula_sum 'Al0.12 Ca0.55 Ce0.01 Fe1.41 K0.04 La0.02 Mg0.05 Mn0.26 Na2.45 O24 Si8 Sr3.84 Ti0.01 Zn0.16'
_chemical_name_mineral Vladykinite
_space_group_IT_number 14
_space_group_name_Hall '-P 2ybc'
_space_group_name_H-M_alt 'P 1 21/c 1'
_symmetry_space_group_name_H-M 'P 1 21/c 1'
_cell_angle_alpha 90
_cell_angle_beta 90.3556
_cell_angle_gamma 90
_cell_length_a 5.21381
_cell_length_b 7.9143
_cell_length_c 26.0888
_cell_formula_units_Z 2
_cell_volume 1076.499
_database_code_amcsd 0020023
_exptl_crystal_density_diffrn 3.510
_cod_data_source_file inputs/fixed/downloads/05/05655.cif
_cod_data_source_block 05655
_cod_original_formula_sum 'Na2.45 Ca.55 Sr3.84 K.04 La.02 Ce.01 Fe1.41 Mn.26 Zn.16 Al.12 Mg.05 Ti.01 Si8 O24'
_cod_database_code 9017024

loop_
_space_group_symop_operation_xyz
x,y,z
x,1/2-y,1/2+z
-x,1/2+y,1/2-z
-x,-y,-z

loop_
_atom_site_aniso_label
_atom_site_aniso_U_11
_atom_site_aniso_U_22
_atom_site_aniso_U_33
_atom_site_aniso_U_12
_atom_site_aniso_U_13
_atom_site_aniso_U_23
Na1 0.01250 0.04640 0.02440 -0.00510 0.00380 -0.01740
Na2 0.01100 0.03660 0.01530 0.00680 0.00110 0.01300
Ca2 0.01100 0.03660 0.01530 0.00680 0.00110 0.01300
Sr1 0.01124 0.01049 0.01149 0.00041 0.00051 -0.00036
Sr2 0.01087 0.01313 0.01153 0.00114 0.00042 -0.00075
K2 0.01087 0.01313 0.01153 0.00114 0.00042 -0.00075
La2 0.01087 0.01313 0.01153 0.00114 0.00042 -0.00075
Ce2 0.01087 0.01313 0.01153 0.00114 0.00042 -0.00075
Fe2+ 0.01494 0.00987 0.00921 0.00097 0.00026 0.00018
Fe3+ 0.01494 0.00987 0.00921 0.00097 0.00026 0.00018
Mn 0.01494 0.00987 0.00921 0.00097 0.00026 0.00018
Zn 0.01494 0.00987 0.00921 0.00097 0.00026 0.00018
Al 0.01494 0.00987 0.00921 0.00097 0.00026 0.00018
Mg 0.01494 0.00987 0.00921 0.00097 0.00026 0.00018
Ti 0.01494 0.00987 0.00921 0.00097 0.00026 0.00018
Si1 0.00941 0.01030 0.01253 -0.00032 0.00084 -0.00214
Si2 0.00984 0.01190 0.00877 0.00098 0.00032 -0.00105
Si3 0.01026 0.00856 0.00950 0.00120 0.00122 0.00102
Si4 0.00852 0.00870 0.00961 0.00019 0.00013 0.00002
O1 0.01100 0.01940 0.02190 -0.00130 -0.00050 -0.00470
O2 0.01590 0.01310 0.02490 0.00200 0.00170 0.00000
O3 0.01500 0.01750 0.01850 -0.00080 0.00470 -0.00040
O4 0.01180 0.01930 0.01980 0.00100 -0.00010 -0.00930
O5 0.01210 0.03490 0.01570 -0.00690 -0.00090 0.00550
O6 0.01780 0.01560 0.01510 -0.00100 0.00200 0.00150
O7 0.01310 0.01750 0.01070 -0.00370 -0.00090 0.00190
O8 0.01680 0.01680 0.01310 0.00740 0.00280 0.00100
O9 0.01270 0.00900 0.01770 0.00050 -0.00010 -0.00120
O10 0.01190 0.01400 0.01330 0.00000 0.00070 0.00360
O11 0.01000 0.01700 0.01500 -0.00010 0.00070 0.00000
O12 0.01400 0.01520 0.01430 -0.00100 -0.00260 -0.00170

loop_
_atom_site_label
_atom_site_fract_x
_atom_site_fract_y
_atom_site_fract_z
_atom_site_occupancy
_atom_site_U_iso_or_equiv
Na1 0.50000 0.50000 0.50000 1.00000 0.02780
Na2 0.48483 0.44221 0.63351 0.72500 0.02100
Ca2 0.48483 0.44221 0.63351 0.27500 0.02100
Sr1 0.49578 0.90294 0.57005 1.00000 0.01107
Sr2 0.50609 0.58890 0.77700 0.92000 0.01184
K2 0.50609 0.58890 0.77700 0.02000 0.01184
La2 0.50609 0.58890 0.77700 0.01000 0.01184
Ce2 0.50609 0.58890 0.77700 0.00500 0.01184
Fe2+ 0.00453 0.75589 0.67545 0.37500 0.01134
Fe3+ 0.00453 0.75589 0.67545 0.33000 0.01134
Mn 0.00453 0.75589 0.67545 0.13000 0.01134
Zn 0.00453 0.75589 0.67545 0.08000 0.01134
Al 0.00453 0.75589 0.67545 0.06000 0.01134
Mg 0.00453 0.75589 0.67545 0.02500 0.01134
Ti 0.00453 0.75589 0.67545 0.00500 0.01134
Si1 0.94527 0.39083 0.71424 1.00000 0.01073
Si2 0.95867 0.10612 0.63401 1.00000 0.01018
Si3 0.05166 0.23197 0.53140 1.00000 0.00944
Si4 0.02973 0.60042 0.56752 1.00000 0.00895
O1 0.24940 0.39304 0.71818 1.00000 0.01750
O2 0.80520 0.56879 0.70091 1.00000 0.01800
O3 0.79630 0.32075 0.76480 1.00000 0.01700
O4 0.84110 0.26336 0.66773 1.00000 0.01690
O5 0.74120 0.58495 0.86101 1.00000 0.02090
O6 0.79210 -0.05618 0.65173 1.00000 0.01610
O7 0.86480 0.14346 0.57432 1.00000 0.01380
O8 0.28520 0.11891 0.51492 1.00000 0.01550
O9 0.15520 0.41060 0.55787 1.00000 0.01310
O10 0.13580 0.71048 0.51702 1.00000 0.01300
O11 0.72750 0.60334 0.57060 1.00000 0.01400
O12 0.18810 0.67881 0.61515 1.00000 0.01450

loop_
_cod_related_entry_id
_cod_related_entry_database
_cod_related_entry_code
1 AMCSD 0020023
